data_7234211
loop_
_publ_author_name
'Mandari\'c, Mirna'
'Prugove\<cki, Biserka'
'Cvijanovi\'c, Danijela'
'Vukovi\'c, Jelena Parlov'
'Lovri\'c, Jasna'
'Sko\<cibu\<si\'c, Mirjana'
'Od\<zak, Renata'
'Cindri\'c, Marina'
'Vrdoljak, Vi\<snja'

_publ_section_title
;
 Vapour- and solvent-mediated crystalline transformations in Mo(vi)
 hydrazone complexes controlled by noncovalent interactions
;
_journal_issue 41
_journal_name_full CrystEngComm
_journal_page_first 6281
_journal_paper_doi 10.1039/C9CE01273G
_journal_volume 21
_journal_year 2019
_chemical_formula_sum 'C16 H20 Mo N4 O10'
_chemical_formula_weight 524.30
_space_group_crystal_system monoclinic
_space_group_IT_number 4
_space_group_name_Hall 'P 2yb'
_space_group_name_H-M_alt 'P 1 21 1'
_symmetry_space_group_name_Hall 'P 2yb'
_symmetry_space_group_name_H-M 'P 1 21 1'
_atom_sites_solution_hydrogens mixed
_audit_creation_method SHELXL-2017/1
_audit_update_record
;
2019-07-29 deposited with the CCDC.    2019-09-27 downloaded from the CCDC.
;
_cell_angle_alpha 90
_cell_angle_beta 92.579(2)
_cell_angle_gamma 90
_cell_formula_units_Z 2
_cell_length_a 7.6699(2)
_cell_length_b 13.2183(3)
_cell_length_c 10.0377(2)
_cell_measurement_reflns_used 5169
_cell_measurement_temperature 150(2)
_cell_measurement_theta_max 32.4718
_cell_measurement_theta_min 4.3387
_cell_volume 1016.62(4)
_computing_cell_refinement
;
CrysAlisPro, Agilent Technologies,
Version 1.171.37.35 (release 13-08-2014 CrysAlis171 .NET)
(compiled Aug 13 2014,18:06:01)
;
_computing_data_collection
;      
CrysAlisPro, Agilent Technologies,
Version 1.171.37.35 (release 13-08-2014 CrysAlis171 .NET)
(compiled Aug 13 2014,18:06:01)
;
_computing_data_reduction
;
CrysAlisPro, Agilent Technologies,
Version 1.171.37.35 (release 13-08-2014 CrysAlis171 .NET)
(compiled Aug 13 2014,18:06:01)
;
_computing_molecular_graphics 'MERCURY (C.F. Macrae et al , 2008)'
_computing_publication_material 'SHELXL-2017/1 (Sheldrick, 2017)'
_computing_structure_refinement 'SHELXL-2017/1 (Sheldrick, 2017)'
_computing_structure_solution 'SHELXT 2018/2 (Sheldrick, 2018)'
_diffrn_ambient_temperature 150(2)
_diffrn_measured_fraction_theta_full 0.993
_diffrn_measured_fraction_theta_max 0.994
_diffrn_measurement_device_type 'Xcalibur, Sapphire3'
_diffrn_measurement_method '\w scans'
_diffrn_radiation_type MoK\a
_diffrn_radiation_wavelength 0.71073
_diffrn_reflns_av_R_equivalents 0.0158
_diffrn_reflns_av_unetI/netI 0.0258
_diffrn_reflns_Laue_measured_fraction_full 0.993
_diffrn_reflns_Laue_measured_fraction_max 0.994
_diffrn_reflns_limit_h_max 9
_diffrn_reflns_limit_h_min -9
_diffrn_reflns_limit_k_max 16
_diffrn_reflns_limit_k_min -16
_diffrn_reflns_limit_l_max 12
_diffrn_reflns_limit_l_min -12
_diffrn_reflns_number 4901
_diffrn_reflns_point_group_measured_fraction_full 0.806
_diffrn_reflns_point_group_measured_fraction_max 0.784
_diffrn_reflns_theta_full 25.242
_diffrn_reflns_theta_max 26.999
_diffrn_reflns_theta_min 4.498
_exptl_absorpt_coefficient_mu 0.708
_exptl_absorpt_correction_T_max 1.00000
_exptl_absorpt_correction_T_min 0.91615
_exptl_absorpt_correction_type multi-scan
_exptl_absorpt_process_details
;
CrysAlisPro, Agilent Technologies,
Version 1.171.37.35 (release 13-08-2014 CrysAlis171 .NET)
(compiled Aug 13 2014,18:06:01)
Empirical absorption correction using spherical harmonics,
 implemented in SCALE3 ABSPACK scaling algorithm.
;
_exptl_crystal_colour orange
_exptl_crystal_density_diffrn 1.713
_exptl_crystal_description prism
_exptl_crystal_F_000 532
_exptl_crystal_size_max 0.46
_exptl_crystal_size_mid 0.28
_exptl_crystal_size_min 0.16
_refine_diff_density_max 0.263
_refine_diff_density_min -0.543
_refine_diff_density_rms 0.063
_refine_ls_abs_structure_details
;
 Flack x determined using 1131 quotients [(I+)-(I-)]/[(I+)+(I-)]
 (Parsons, Flack and Wagner, Acta Cryst. B69 (2013) 249-259).
;
_refine_ls_abs_structure_Flack -0.04(2)
_refine_ls_extinction_method none
_refine_ls_goodness_of_fit_ref 1.084
_refine_ls_hydrogen_treatment mixed
_refine_ls_matrix_type full
_refine_ls_number_parameters 289
_refine_ls_number_reflns 3476
_refine_ls_number_restraints 5
_refine_ls_restrained_S_all 1.084
_refine_ls_R_factor_all 0.0210
_refine_ls_R_factor_gt 0.0204
_refine_ls_shift/su_max 0.000
_refine_ls_shift/su_mean 0.000
_refine_ls_structure_factor_coef Fsqd
_refine_ls_weighting_details 'w=1/[\s^2^(Fo^2^)+(0.0327P)^2^+0.2380P] where P=(Fo^2^+2Fc^2^)/3'
_refine_ls_weighting_scheme calc
_refine_ls_wR_factor_gt 0.0501
_refine_ls_wR_factor_ref 0.0507
_reflns_Friedel_coverage 0.511
_reflns_Friedel_fraction_full 0.601
_reflns_Friedel_fraction_max 0.554
_reflns_number_gt 3402
_reflns_number_total 3476
_reflns_threshold_expression 'I > 2\s(I)'
_cod_data_source_file c9ce01273g2.cif
_cod_data_source_block shelx_CCDC6
_cod_depositor_comments 'Adding full bibliography for 7234205--7234213.cif.'
_cod_database_code 7234211
_shelx_shelxl_version_number 2017/1
_shelx_space_group_comment
;
The symmetry employed for this shelxl refinement is uniquely defined
by the following loop, which should always be used as a source of
symmetry information in preference to the above space-group names.
They are only intended as comments.
;

loop_
_space_group_symop_operation_xyz
'x, y, z'
'-x, y+1/2, -z'

loop_
_atom_site_label
_atom_site_type_symbol
_atom_site_fract_x
_atom_site_fract_y
_atom_site_fract_z
_atom_site_U_iso_or_equiv
_atom_site_adp_type
_atom_site_occupancy
_atom_site_site_symmetry_order
_atom_site_calc_flag
_atom_site_refinement_flags_posn
_atom_site_refinement_flags_adp
Mo1 Mo 0.23783(3) 0.39246(2) 0.28055(2) 0.01595(7) Uani 1 1 d . .
O4 O 0.3018(3) 0.44176(17) 0.0981(2) 0.0203(5) Uani 1 1 d . .
O2 O 0.3857(3) 0.29574(17) 0.2876(2) 0.0222(5) Uani 1 1 d . .
O1 O 0.0432(3) 0.34013(19) 0.2332(2) 0.0250(5) Uani 1 1 d . .
O6 O 0.4869(3) 0.48821(18) 0.3316(3) 0.0262(5) Uani 1 1 d D .
O3 O 0.1962(3) 0.42020(15) 0.4648(2) 0.0214(5) Uani 1 1 d . .
O5 O -0.1388(3) 0.48445(18) 0.8439(2) 0.0267(5) Uani 1 1 d . .
N1 N 0.1469(3) 0.5519(2) 0.2580(3) 0.0180(5) Uani 1 1 d . .
N2 N 0.1766(3) 0.5977(2) 0.1358(3) 0.0197(5) Uani 1 1 d . .
N3 N 0.3770(3) 0.6197(2) -0.3259(3) 0.0195(5) Uani 1 1 d . .
H3 H 0.404028 0.637909 -0.404616 0.023 Uiso 1 1 calc R U
C6 C 0.2725(4) 0.6795(3) -0.2576(4) 0.0219(7) Uani 1 1 d . .
H6 H 0.228275 0.738708 -0.296021 0.026 Uiso 1 1 calc R U
C7 C 0.2306(4) 0.6533(2) -0.1307(3) 0.0213(7) Uani 1 1 d . .
H7 H 0.158197 0.694568 -0.082386 0.026 Uiso 1 1 calc R U
C3 C 0.2980(5) 0.5644(3) -0.0752(4) 0.0182(7) Uani 1 1 d . .
C4 C 0.4035(4) 0.5028(3) -0.1502(3) 0.0204(6) Uani 1 1 d . .
H4 H 0.447539 0.442400 -0.115191 0.024 Uiso 1 1 calc R U
C5 C 0.4415(4) 0.5325(2) -0.2764(3) 0.0208(7) Uani 1 1 d . .
H5 H 0.511832 0.492173 -0.327629 0.025 Uiso 1 1 calc R U
C2 C 0.2554(4) 0.5331(2) 0.0621(3) 0.0175(6) Uani 1 1 d . .
C1 C 0.0599(4) 0.6052(2) 0.3409(3) 0.0180(6) Uani 1 1 d . .
H1 H 0.023828 0.669712 0.315229 0.022 Uiso 1 1 calc R U
C8 C 0.0167(4) 0.5696(2) 0.4699(3) 0.0175(6) Uani 1 1 d . .
C9 C -0.0964(4) 0.6291(2) 0.5454(3) 0.0202(6) Uani 1 1 d . .
H9 H -0.138101 0.690132 0.510500 0.024 Uiso 1 1 calc R U
C10 C -0.1456(4) 0.5990(2) 0.6685(3) 0.0211(7) Uani 1 1 d . .
H10 H -0.219768 0.639305 0.716619 0.025 Uiso 1 1 calc R U
C11 C -0.0835(4) 0.5069(3) 0.7219(3) 0.0201(6) Uani 1 1 d . .
C12 C 0.0286(4) 0.4465(2) 0.6509(3) 0.0185(6) Uani 1 1 d . .
H12 H 0.069438 0.385547 0.686510 0.022 Uiso 1 1 calc R U
C13 C 0.0787(4) 0.4783(2) 0.5264(3) 0.0180(6) Uani 1 1 d . .
C14 C -0.0936(4) 0.3889(4) 0.9003(3) 0.0289(6) Uani 1 1 d . .
H14B H -0.140013 0.336011 0.843453 0.043 Uiso 1 1 calc R U
H14C H -0.141324 0.383156 0.986714 0.043 Uiso 1 1 calc R U
H14A H 0.031174 0.382808 0.908659 0.043 Uiso 1 1 calc R U
C15 C 0.6578(4) 0.4647(3) 0.2863(4) 0.0308(8) Uani 1 1 d D .
H15A H 0.724409 0.430594 0.356062 0.046 Uiso 1 1 calc R U
H15C H 0.716089 0.526111 0.263417 0.046 Uiso 1 1 calc R U
H15B H 0.646743 0.421652 0.209384 0.046 Uiso 1 1 calc R U
N4 N 0.4032(4) 0.7580(2) 0.3925(3) 0.0228(6) Uani 1 1 d . .
O10 O 0.2843(4) 0.7897(2) 0.4589(3) 0.0411(7) Uani 1 1 d . .
O9 O 0.4480(4) 0.8021(2) 0.2904(3) 0.0393(7) Uani 1 1 d . .
O8 O 0.4835(3) 0.67716(17) 0.4296(2) 0.0244(5) Uani 1 1 d . .
O7 O -0.2371(3) 0.7316(3) 0.1881(3) 0.0420(7) Uani 1 1 d D .
C16 C -0.2788(7) 0.6952(4) 0.0583(5) 0.0464(13) Uani 1 1 d D .
H16C H -0.326467 0.749217 0.004166 0.070 Uiso 1 1 calc R U
H16B H -0.363029 0.641721 0.062693 0.070 Uiso 1 1 calc R U
H16A H -0.175072 0.669835 0.019799 0.070 Uiso 1 1 calc R U
H71 H -0.332(3) 0.756(4) 0.214(3) 0.056 Uiso 1 1 d D U
H61 H 0.478(3) 0.5505(13) 0.350(5) 0.056 Uiso 1 1 d D U

loop_
_atom_site_aniso_label
_atom_site_aniso_U_11
_atom_site_aniso_U_22
_atom_site_aniso_U_33
_atom_site_aniso_U_23
_atom_site_aniso_U_13
_atom_site_aniso_U_12
Mo1 0.01623(11) 0.01201(11) 0.01960(12) 0.00006(13) 0.00067(7) 0.00101(13)
O4 0.0242(11) 0.0146(10) 0.0223(11) 0.0030(9) 0.0044(9) 0.0031(9)
O2 0.0218(11) 0.0152(11) 0.0298(12) 0.0023(10) 0.0025(9) 0.0031(9)
O1 0.0216(11) 0.0235(12) 0.0300(12) 0.0007(11) 0.0003(9) -0.0039(10)
O6 0.0182(11) 0.0191(12) 0.0411(15) -0.0063(11) 0.0001(10) 0.0005(10)
O3 0.0246(11) 0.0209(13) 0.0188(10) 0.0008(8) 0.0012(8) 0.0084(8)
O5 0.0333(13) 0.0233(12) 0.0239(12) 0.0030(10) 0.0074(10) 0.0036(10)
N1 0.0188(12) 0.0153(12) 0.0198(13) 0.0013(11) -0.0010(10) 0.0032(10)
N2 0.0217(13) 0.0189(13) 0.0184(13) 0.0045(11) -0.0009(10) 0.0021(11)
N3 0.0202(12) 0.0196(13) 0.0186(13) 0.0012(11) -0.0003(10) -0.0049(11)
C6 0.0219(15) 0.0156(15) 0.0282(17) 0.0012(14) -0.0003(13) -0.0018(12)
C7 0.0213(15) 0.0158(15) 0.0269(17) 0.0009(13) 0.0028(13) 0.0007(12)
C3 0.0163(15) 0.0177(17) 0.0206(16) -0.0006(14) -0.0010(12) -0.0036(13)
C4 0.0208(15) 0.0166(15) 0.0236(16) 0.0017(13) -0.0012(12) 0.0009(12)
C5 0.0184(15) 0.0172(15) 0.0270(17) -0.0022(13) 0.0026(13) -0.0003(12)
C2 0.0157(14) 0.0151(15) 0.0213(15) -0.0005(12) -0.0024(12) -0.0020(11)
C1 0.0150(13) 0.0148(14) 0.0239(16) 0.0001(13) -0.0027(11) 0.0009(11)
C8 0.0175(14) 0.0140(14) 0.0208(16) -0.0016(12) -0.0024(12) 0.0009(12)
C9 0.0194(15) 0.0149(15) 0.0259(17) -0.0011(13) -0.0012(12) 0.0025(12)
C10 0.0188(14) 0.0191(16) 0.0257(16) -0.0040(13) 0.0022(12) 0.0039(12)
C11 0.0200(15) 0.0201(16) 0.0202(15) -0.0022(13) 0.0011(12) -0.0029(12)
C12 0.0210(15) 0.0127(15) 0.0214(15) -0.0006(12) -0.0034(12) 0.0000(12)
C13 0.0167(14) 0.0163(15) 0.0208(15) -0.0030(13) -0.0009(11) 0.0008(12)
C14 0.0348(15) 0.0269(15) 0.0252(14) 0.004(2) 0.0042(11) 0.003(2)
C15 0.0205(17) 0.0250(17) 0.047(2) -0.0003(17) 0.0024(15) -0.0010(14)
N4 0.0253(14) 0.0188(14) 0.0241(14) -0.0012(12) -0.0006(11) -0.0021(11)
O10 0.0416(15) 0.0425(16) 0.0397(15) 0.0017(14) 0.0078(12) 0.0167(13)
O9 0.0427(15) 0.0355(16) 0.0400(16) 0.0189(13) 0.0061(12) 0.0019(13)
O8 0.0342(13) 0.0166(11) 0.0225(12) 0.0010(10) 0.0017(10) 0.0027(10)
O7 0.0274(14) 0.058(2) 0.0408(15) -0.0012(15) 0.0003(12) 0.0038(13)
C16 0.048(3) 0.051(3) 0.040(3) 0.002(2) -0.002(2) -0.006(2)

loop_
_atom_type_symbol
_atom_type_description
_atom_type_scat_dispersion_real
_atom_type_scat_dispersion_imag
_atom_type_scat_source
C C 0.0033 0.0016 'International Tables Vol C Tables 4.2.6.8 and 6.1.1.4'
H H 0.0000 0.0000 'International Tables Vol C Tables 4.2.6.8 and 6.1.1.4'
Mo Mo -1.6832 0.6857 'International Tables Vol C Tables 4.2.6.8 and 6.1.1.4'
O O 0.0106 0.0060 'International Tables Vol C Tables 4.2.6.8 and 6.1.1.4'
N N 0.0061 0.0033 'International Tables Vol C Tables 4.2.6.8 and 6.1.1.4'

loop_
_geom_angle_atom_site_label_1
_geom_angle_atom_site_label_2
_geom_angle_atom_site_label_3
_geom_angle
O1 Mo1 O2 106.32(11)
O1 Mo1 O3 99.51(10)
O2 Mo1 O3 103.94(10)
O1 Mo1 O4 97.12(10)
O2 Mo1 O4 95.23(10)
O3 Mo1 O4 149.83(9)
O1 Mo1 N1 95.16(11)
O2 Mo1 N1 156.37(10)
O3 Mo1 N1 81.56(9)
O4 Mo1 N1 72.00(9)
O1 Mo1 O6 170.89(11)
O2 Mo1 O6 82.02(10)
O3 Mo1 O6 81.66(9)
O4 Mo1 O6 78.15(10)
N1 Mo1 O6 76.02(9)
C2 O4 Mo1 118.3(2)
C15 O6 Mo1 124.2(2)
C15 O6 H61 111.1(15)
Mo1 O6 H61 120(2)
C13 O3 Mo1 133.5(2)
C11 O5 C14 118.5(2)
C1 N1 N2 115.9(3)
C1 N1 Mo1 128.0(2)
N2 N1 Mo1 115.93(19)
C2 N2 N1 108.3(3)
C6 N3 C5 122.5(3)
C6 N3 H3 118.7
C5 N3 H3 118.7
N3 C6 C7 119.9(3)
N3 C6 H6 120.1
C7 C6 H6 120.1
C6 C7 C3 119.1(3)
C6 C7 H7 120.4
C3 C7 H7 120.4
C7 C3 C4 119.5(3)
C7 C3 C2 120.8(3)
C4 C3 C2 119.7(3)
C5 C4 C3 119.1(3)
C5 C4 H4 120.5
C3 C4 H4 120.5
N3 C5 C4 119.9(3)
N3 C5 H5 120.0
C4 C5 H5 120.0
N2 C2 O4 125.4(3)
N2 C2 C3 118.3(3)
O4 C2 C3 116.4(3)
N1 C1 C8 123.3(3)
N1 C1 H1 118.3
C8 C1 H1 118.3
C13 C8 C9 117.7(3)
C13 C8 C1 124.0(3)
C9 C8 C1 118.3(3)
C10 C9 C8 121.5(3)
C10 C9 H9 119.2
C8 C9 H9 119.2
C9 C10 C11 119.6(3)
C9 C10 H10 120.2
C11 C10 H10 120.2
O5 C11 C12 124.4(3)
O5 C11 C10 115.0(3)
C12 C11 C10 120.6(3)
C13 C12 C11 119.2(3)
C13 C12 H12 120.4
C11 C12 H12 120.4
O3 C13 C12 117.1(3)
O3 C13 C8 121.5(3)
C12 C13 C8 121.3(3)
O5 C14 H14B 109.5
O5 C14 H14C 109.5
H14B C14 H14C 109.5
O5 C14 H14A 109.5
H14B C14 H14A 109.5
H14C C14 H14A 109.5
O6 C15 H15A 109.5
O6 C15 H15C 109.5
H15A C15 H15C 109.5
O6 C15 H15B 109.5
H15A C15 H15B 109.5
H15C C15 H15B 109.5
O10 N4 O9 121.9(3)
O10 N4 O8 119.1(3)
O9 N4 O8 119.0(3)
C16 O7 H71 104.4(14)
O7 C16 H16C 109.5
O7 C16 H16B 109.5
H16C C16 H16B 109.5
O7 C16 H16A 109.5
H16C C16 H16A 109.5
H16B C16 H16A 109.5

loop_
_geom_bond_atom_site_label_1
_geom_bond_atom_site_label_2
_geom_bond_distance
Mo1 O1 1.693(2)
Mo1 O2 1.709(2)
Mo1 O3 1.927(2)
Mo1 O4 2.025(2)
Mo1 N1 2.228(3)
Mo1 O6 2.329(2)
O4 C2 1.306(4)
O6 C15 1.441(4)
O6 H61 0.847(12)
O3 C13 1.354(4)
O5 C11 1.348(4)
O5 C14 1.421(6)
N1 C1 1.299(4)
N1 N2 1.395(4)
N2 C2 1.296(4)
N3 C6 1.336(4)
N3 C5 1.342(4)
N3 H3 0.8600
C6 C7 1.372(5)
C6 H6 0.9300
C7 C3 1.391(5)
C7 H7 0.9300
C3 C4 1.393(5)
C3 C2 1.489(5)
C4 C5 1.369(5)
C4 H4 0.9300
C5 H5 0.9300
C1 C8 1.430(4)
C1 H1 0.9300
C8 C13 1.407(4)
C8 C9 1.416(4)
C9 C10 1.367(5)
C9 H9 0.9300
C10 C11 1.405(5)
C10 H10 0.9300
C11 C12 1.392(4)
C12 C13 1.389(4)
C12 H12 0.9300
C14 H14B 0.9600
C14 H14C 0.9600
C14 H14A 0.9600
C15 H15A 0.9600
C15 H15C 0.9600
C15 H15B 0.9600
N4 O10 1.227(4)
N4 O9 1.240(4)
N4 O8 1.281(4)
O7 C16 1.412(6)
O7 H71 0.843(13)
C16 H16C 0.9600
C16 H16B 0.9600
C16 H16A 0.9600

loop_
_geom_torsion_atom_site_label_1
_geom_torsion_atom_site_label_2
_geom_torsion_atom_site_label_3
_geom_torsion_atom_site_label_4
_geom_torsion
C1 N1 N2 C2 -176.3(3)
Mo1 N1 N2 C2 -0.6(3)
C5 N3 C6 C7 1.4(5)
N3 C6 C7 C3 -0.1(5)
C6 C7 C3 C4 -1.2(5)
C6 C7 C3 C2 -179.9(3)
C7 C3 C4 C5 1.3(5)
C2 C3 C4 C5 180.0(3)
C6 N3 C5 C4 -1.4(5)
C3 C4 C5 N3 -0.1(5)
N1 N2 C2 O4 -1.4(4)
N1 N2 C2 C3 178.8(3)
Mo1 O4 C2 N2 2.9(4)
Mo1 O4 C2 C3 -177.3(2)
C7 C3 C2 N2 -10.3(5)
C4 C3 C2 N2 171.0(3)
C7 C3 C2 O4 169.8(3)
C4 C3 C2 O4 -8.8(5)
N2 N1 C1 C8 179.5(3)
Mo1 N1 C1 C8 4.3(4)
N1 C1 C8 C13 7.0(5)
N1 C1 C8 C9 -172.5(3)
C13 C8 C9 C10 -0.7(5)
C1 C8 C9 C10 178.9(3)
C8 C9 C10 C11 -0.1(5)
C14 O5 C11 C12 -5.9(5)
C14 O5 C11 C10 174.9(3)
C9 C10 C11 O5 179.6(3)
C9 C10 C11 C12 0.4(5)
O5 C11 C12 C13 -179.1(3)
C10 C11 C12 C13 0.0(5)
Mo1 O3 C13 C12 149.7(2)
Mo1 O3 C13 C8 -33.5(4)
C11 C12 C13 O3 176.0(3)
C11 C12 C13 C8 -0.9(5)
C9 C8 C13 O3 -175.6(3)
C1 C8 C13 O3 4.9(5)
C9 C8 C13 C12 1.2(5)
C1 C8 C13 C12 -178.4(3)
